data_7251546
loop_
_publ_author_name
'Amarne, Hazem'
'Stirk, Alexander J.'
'O'Keefe, Christopher A.'
'Schurko, Robert W.'
'Loeb, Stephen J.'

_publ_section_title
;
 A dynamic pcu MOF(Zn) containing a ditopic T-shaped [2]rotaxane linker
;
_journal_issue 3
_journal_name_full CrystEngComm
_journal_page_first 631
_journal_page_last 634
_journal_paper_doi 10.1039/D5CE01108F
_journal_volume 28
_journal_year 2026
_chemical_formula_moiety 'C33 H30 N2 O6, C18 H36 O6'
_chemical_formula_sum 'C51 H66 N2 O12'
_chemical_formula_weight 899.099
_space_group_crystal_system triclinic
_space_group_IT_number 2
_space_group_name_Hall '-P 1'
_space_group_name_H-M_alt 'P -1'
_symmetry_Int_Tables_number 2
_atom_sites_solution_primary iterative
_audit_creation_date 2025-06-22
_audit_creation_method
;
Olex2 1.3
(compiled 2020.11.12 svn.r5f609507 for OlexSys, GUI svn.r6408)
;
_audit_update_record
;
2025-11-05 deposited with the CCDC.	2025-12-23 downloaded from the CCDC.
;
_cell_angle_alpha 97.8567(14)
_cell_angle_beta 101.6512(14)
_cell_angle_gamma 106.4516(14)
_cell_formula_units_Z 2
_cell_length_a 12.1185(3)
_cell_length_b 12.6366(3)
_cell_length_c 16.8865(3)
_cell_measurement_reflns_used 8386
_cell_measurement_temperature 170.0
_cell_measurement_theta_max 66.59
_cell_measurement_theta_min 2.73
_cell_volume 2376.66(10)
_computing_molecular_graphics 'Olex2 1.3 (Dolomanov et al., 2009)'
_computing_publication_material 'Olex2 1.3 (Dolomanov et al., 2009)'
_computing_structure_refinement 'olex2.refine 1.3 (Bourhis et al., 2015)'
_computing_structure_solution 'olex2.solve 1.3 (Bourhis et al., 2015)'
_diffrn_ambient_temperature 170.0
_diffrn_measured_fraction_theta_full 0.9987
_diffrn_measured_fraction_theta_max 0.9987
_diffrn_measurement_device_type 'Bruker D8 Venture'
_diffrn_radiation_type 'Cu K\a'
_diffrn_radiation_wavelength 1.54178
_diffrn_reflns_av_R_equivalents 0.1074
_diffrn_reflns_av_unetI/netI 0.0555
_diffrn_reflns_Laue_measured_fraction_full 0.9987
_diffrn_reflns_Laue_measured_fraction_max 0.9987
_diffrn_reflns_limit_h_max 14
_diffrn_reflns_limit_h_min -14
_diffrn_reflns_limit_k_max 15
_diffrn_reflns_limit_k_min -15
_diffrn_reflns_limit_l_max 20
_diffrn_reflns_limit_l_min -20
_diffrn_reflns_number 69695
_diffrn_reflns_point_group_measured_fraction_full 0.9987
_diffrn_reflns_point_group_measured_fraction_max 0.9987
_diffrn_reflns_theta_full 66.5950
_diffrn_reflns_theta_max 66.59
_diffrn_reflns_theta_min 2.73
_exptl_absorpt_coefficient_mu 0.726
_exptl_crystal_colour 'clear light yellow'
_exptl_crystal_colour_lustre clear
_exptl_crystal_colour_modifier light
_exptl_crystal_colour_primary yellow
_exptl_crystal_density_diffrn 1.256
_exptl_crystal_description block
_exptl_crystal_F_000 967.223
_exptl_crystal_recrystallization_method 'Re-crystallisation from solvent: ethyl acetate and hexanes'
_exptl_crystal_size_max 0.2
_exptl_crystal_size_mid 0.2
_exptl_crystal_size_min 0.1
_refine_diff_density_max 0.9518
_refine_diff_density_min -0.5688
_refine_diff_density_rms 0.0962
_refine_ls_d_res_high 0.8400
_refine_ls_d_res_low 16.1824
_refine_ls_goodness_of_fit_ref 1.0556
_refine_ls_hydrogen_treatment constr
_refine_ls_matrix_type full
_refine_ls_number_constraints 104
_refine_ls_number_parameters 590
_refine_ls_number_reflns 8386
_refine_ls_number_restraints 0
_refine_ls_restrained_S_all 1.0556
_refine_ls_R_factor_all 0.1015
_refine_ls_R_factor_gt 0.0587
_refine_ls_shift/su_max 0.0002
_refine_ls_shift/su_mean 0.0000
_refine_ls_structure_factor_coef Fsqd
_refine_ls_weighting_details 'w=1/[\s^2^(Fo^2^)+(0.0407P)^2^+2.0968P] where P=(Fo^2^+2Fc^2^)/3'
_refine_ls_weighting_scheme calc
_refine_ls_wR_factor_gt 0.1142
_refine_ls_wR_factor_ref 0.1333
_reflns_Friedel_coverage 0.0
_reflns_limit_h_max 14
_reflns_limit_h_min -14
_reflns_limit_k_max 14
_reflns_limit_k_min -15
_reflns_limit_l_max 20
_reflns_limit_l_min 0
_reflns_number_gt 5619
_reflns_number_total 8386
_reflns_threshold_expression I>=2u(I)
_cod_data_source_file d5ce01108f2.cif
_cod_data_source_block cu_AS80OEt_0m
_cod_database_code 7251546
_olex2_refinement_description
;
1. Fixed Uiso
 At 1.2 times of:
  All C(H) groups, All C(H,H) groups, All N(H) groups
 At 1.5 times of:
  All C(H,H,H) groups
2.a Secondary CH2 refined with riding coordinates:
 C2(H2a,H2b), C23(H23a,H23b), C34(H34a,H34b), C35(H35a,H35b), C36(H36a,H36b),
 C37(H37a,H37b), C38(H38a,H38b), C39(H39a,H39b), C40(H40a,H40b), C41(H41a,H41b),
  C42(H42a,H42b), C43(H43a,H43b), C44(H44a,H44b), C45(H45a,H45b), C46(H46a,
 H46b), C47(H47a,H47b), C48(H48a,H48b), C49(H49a,H49b), C50(H50a,H50b),
 C51(H51a,H51b)
2.b Aromatic/amide H refined with riding coordinates:
 N1(H1), C5(H5), C6(H6), C8(H8), C9(H9), C14(H14), C15(H15), C17(H17),
 C18(H18), C20(H20), C21(H21), C27(H27), C30(H30), C32(H32)
2.c Idealised Me refined as rotating group:
 C1(H1a,H1b,H1c), C24(H24a,H24b,H24c), C29(H29a,H29b,H29c), C33(H33a,H33b,H33c)
;
_olex2_submission_special_instructions 'No special instructions were received'

loop_
_space_group_symop_id
_space_group_symop_operation_xyz
1 x,y,z
2 -x,-y,-z

loop_
_atom_site_label
_atom_site_type_symbol
_atom_site_fract_x
_atom_site_fract_y
_atom_site_fract_z
_atom_site_U_iso_or_equiv
_atom_site_adp_type
_atom_site_occupancy
_atom_site_refinement_flags_posn
O1 O 0.0261(2) 0.37124(18) 1.25859(14) 0.0573(7) Uani 1.000000 .
O2 O 0.15262(19) 0.51330(16) 1.22429(13) 0.0433(5) Uani 1.000000 .
O3 O 0.3740(2) -0.40668(18) 0.61297(14) 0.0491(6) Uani 1.000000 .
O4 O 0.52444(18) -0.39961(17) 0.71750(13) 0.0423(5) Uani 1.000000 .
O5 O 0.07997(19) 0.38535(19) 0.63945(13) 0.0469(6) Uani 1.000000 .
O6 O 0.36724(17) 0.24889(16) 0.54845(11) 0.0345(5) Uani 1.000000 .
N1 N 0.20761(17) 0.17359(16) 0.86205(12) 0.0193(5) Uani 1.000000 .
H1 H 0.18163(17) 0.23085(16) 0.87330(12) 0.0231(6) Uiso 1.000000 R
N2 N 0.26843(18) 0.04779(17) 0.79002(12) 0.0215(5) Uani 1.000000 .
C1 C 0.2004(3) 0.6154(3) 1.3656(3) 0.0736(13) Uani 1.000000 .
H1a H 0.1849(17) 0.5459(6) 1.3871(7) 0.1104(19) Uiso 1.000000 GR
H1b H 0.2841(3) 0.642(2) 1.3644(4) 0.1104(19) Uiso 1.000000 GR
H1c H 0.1829(17) 0.6731(17) 1.4015(5) 0.1104(19) Uiso 1.000000 GR
C2 C 0.1239(3) 0.5929(3) 1.2813(2) 0.0534(9) Uani 1.000000 .
H2a H 0.1344(3) 0.6645(3) 1.2616(2) 0.0640(11) Uiso 1.000000 R
H2b H 0.0396(3) 0.5618(3) 1.2822(2) 0.0640(11) Uiso 1.000000 R
C3 C 0.0950(2) 0.4040(2) 1.21836(17) 0.0317(7) Uani 1.000000 .
C4 C 0.1272(2) 0.3293(2) 1.15761(16) 0.0279(6) Uani 1.000000 .
C5 C 0.2124(2) 0.3699(2) 1.11516(16) 0.0282(6) Uani 1.000000 .
H5 H 0.2512(2) 0.4488(2) 1.12376(16) 0.0339(8) Uiso 1.000000 R
C6 C 0.2405(2) 0.2959(2) 1.06056(16) 0.0261(6) Uani 1.000000 .
H6 H 0.2977(2) 0.3246(2) 1.03123(16) 0.0313(7) Uiso 1.000000 R
C7 C 0.1861(2) 0.1799(2) 1.04795(15) 0.0223(6) Uani 1.000000 .
C8 C 0.0988(2) 0.1404(2) 1.08934(16) 0.0276(6) Uani 1.000000 .
H8 H 0.0589(2) 0.0617(2) 1.08023(16) 0.0331(7) Uiso 1.000000 R
C9 C 0.0698(2) 0.2140(2) 1.14315(16) 0.0320(7) Uani 1.000000 .
H9 H 0.0100(2) 0.1856(2) 1.17059(16) 0.0384(8) Uiso 1.000000 R
C10 C 0.2222(2) 0.0989(2) 0.99541(15) 0.0225(6) Uani 1.000000 .
C11 C 0.2300(2) 0.1025(2) 0.91407(15) 0.0204(6) Uani 1.000000 .
C12 C 0.2657(2) 0.0232(2) 0.86712(15) 0.0209(6) Uani 1.000000 .
C13 C 0.2956(2) -0.0644(2) 0.90013(15) 0.0231(6) Uani 1.000000 .
C14 C 0.2893(2) -0.0667(2) 0.98091(16) 0.0289(6) Uani 1.000000 .
H14 H 0.3101(2) -0.1235(2) 1.00604(16) 0.0347(8) Uiso 1.000000 R
C15 C 0.2532(2) 0.0120(2) 1.02636(16) 0.0280(6) Uani 1.000000 .
H15 H 0.2497(2) 0.0060(2) 1.08132(16) 0.0336(8) Uiso 1.000000 R
C16 C 0.3299(2) -0.1493(2) 0.84948(16) 0.0242(6) Uani 1.000000 .
C17 C 0.2557(2) -0.2051(2) 0.77172(17) 0.0290(6) Uani 1.000000 .
H17 H 0.1820(2) -0.1922(2) 0.75392(17) 0.0348(8) Uiso 1.000000 R
C18 C 0.2882(3) -0.2785(2) 0.72045(17) 0.0318(7) Uani 1.000000 .
H18 H 0.2369(3) -0.3156(2) 0.66747(17) 0.0382(8) Uiso 1.000000 R
C19 C 0.3957(2) -0.2991(2) 0.74550(17) 0.0293(6) Uani 1.000000 .
C20 C 0.4685(3) -0.2462(2) 0.82410(17) 0.0313(7) Uani 1.000000 .
H20 H 0.5412(3) -0.2608(2) 0.84244(17) 0.0376(8) Uiso 1.000000 R
C21 C 0.4354(2) -0.1725(2) 0.87573(17) 0.0284(6) Uani 1.000000 .
H21 H 0.4852(2) -0.1375(2) 0.92951(17) 0.0341(8) Uiso 1.000000 R
C22 C 0.4288(3) -0.3735(2) 0.68469(19) 0.0338(7) Uani 1.000000 .
C23 C 0.5632(3) -0.4707(3) 0.6610(2) 0.0430(8) Uani 1.000000 .
H23a H 0.4927(3) -0.5296(3) 0.6232(2) 0.0516(10) Uiso 1.000000 R
H23b H 0.6123(3) -0.5088(3) 0.6930(2) 0.0516(10) Uiso 1.000000 R
C24 C 0.6340(3) -0.4033(3) 0.6114(2) 0.0624(11) Uani 1.000000 .
H24a H 0.5858(8) -0.3652(17) 0.5798(12) 0.0936(16) Uiso 1.000000 GR
H24b H 0.7055(11) -0.3469(14) 0.6485(3) 0.0936(16) Uiso 1.000000 GR
H24c H 0.6572(19) -0.4536(4) 0.5732(11) 0.0936(16) Uiso 1.000000 GR
C25 C 0.2336(2) 0.1380(2) 0.78941(15) 0.0204(6) Uani 1.000000 .
C26 C 0.2277(2) 0.1972(2) 0.72034(14) 0.0202(6) Uani 1.000000 .
C27 C 0.1544(2) 0.2636(2) 0.70993(15) 0.0244(6) Uani 1.000000 .
H27 H 0.1051(2) 0.2697(2) 0.74632(15) 0.0292(7) Uiso 1.000000 R
C28 C 0.1544(2) 0.3212(2) 0.64511(16) 0.0273(6) Uani 1.000000 .
C29 C 0.0728(3) 0.4424(3) 0.5725(2) 0.0469(9) Uani 1.000000 .
H29a H 0.0402(17) 0.3870(3) 0.5201(2) 0.0704(13) Uiso 1.000000 GR
H29b H 0.0207(15) 0.4885(14) 0.5773(7) 0.0704(13) Uiso 1.000000 GR
H29c H 0.1524(4) 0.4910(14) 0.5738(8) 0.0704(13) Uiso 1.000000 GR
C30 C 0.2260(2) 0.3138(2) 0.59242(16) 0.0270(6) Uani 1.000000 .
H30 H 0.2255(2) 0.3537(2) 0.54868(16) 0.0324(7) Uiso 1.000000 R
C31 C 0.2991(2) 0.2470(2) 0.60393(15) 0.0239(6) Uani 1.000000 .
C32 C 0.2997(2) 0.1870(2) 0.66631(15) 0.0218(6) Uani 1.000000 .
H32 H 0.3480(2) 0.1397(2) 0.67253(15) 0.0261(7) Uiso 1.000000 R
C33 C 0.4556(3) 0.1952(3) 0.56074(19) 0.0412(8) Uani 1.000000 .
H33a H 0.5046(11) 0.2114(14) 0.5215(8) 0.0618(12) Uiso 1.000000 GR
H33b H 0.5060(11) 0.2236(12) 0.6173(4) 0.0618(12) Uiso 1.000000 GR
H33c H 0.4174(3) 0.1136(3) 0.5519(12) 0.0618(12) Uiso 1.000000 GR
O7 O -0.08834(17) 0.19126(16) 0.80718(11) 0.0351(5) Uani 1.000000 .
O8 O 0.11415(17) 0.36941(15) 0.89333(11) 0.0340(5) Uani 1.000000 .
O9 O 0.35652(18) 0.43156(17) 0.91097(13) 0.0445(5) Uani 1.000000 .
O10 O 0.6168(2) 0.3519(2) 0.89118(16) 0.0715(8) Uani 1.000000 .
O11 O 0.56044(16) 0.10939(16) 0.73042(11) 0.0350(5) Uani 1.000000 .
O12 O 0.36021(16) -0.05427(15) 0.61189(11) 0.0340(5) Uani 1.000000 .
C34 C -0.0571(2) 0.2239(2) 0.89451(16) 0.0336(7) Uani 1.000000 .
H34a H -0.1297(2) 0.2052(2) 0.91518(16) 0.0403(8) Uiso 1.000000 R
H34b H -0.0052(2) 0.1826(2) 0.91892(16) 0.0403(8) Uiso 1.000000 R
C35 C 0.0063(3) 0.3475(2) 0.91927(18) 0.0369(7) Uani 1.000000 .
H35a H 0.0239(3) 0.3723(2) 0.97996(18) 0.0443(9) Uiso 1.000000 R
H35b H -0.0439(3) 0.3890(2) 0.89279(18) 0.0443(9) Uiso 1.000000 R
C36 C 0.1858(3) 0.4854(2) 0.91621(19) 0.0402(8) Uani 1.000000 .
H36a H 0.1387(3) 0.5331(2) 0.89581(19) 0.0483(9) Uiso 1.000000 R
H36b H 0.2141(3) 0.5089(2) 0.97712(19) 0.0483(9) Uiso 1.000000 R
C37 C 0.2888(3) 0.4988(2) 0.8789(2) 0.0453(8) Uani 1.000000 .
H37a H 0.3389(3) 0.5789(2) 0.8924(2) 0.0543(10) Uiso 1.000000 R
H37b H 0.2603(3) 0.4746(2) 0.8181(2) 0.0543(10) Uiso 1.000000 R
C38 C 0.4545(3) 0.4336(3) 0.8768(2) 0.0601(11) Uani 1.000000 .
H38a H 0.4277(3) 0.4117(3) 0.8158(2) 0.0721(13) Uiso 1.000000 R
H38b H 0.5134(3) 0.5103(3) 0.8923(2) 0.0721(13) Uiso 1.000000 R
C39 C 0.5091(3) 0.3505(3) 0.9114(2) 0.0606(10) Uani 1.000000 .
H39a H 0.4513(3) 0.2736(3) 0.8904(2) 0.0727(12) Uiso 1.000000 R
H39b H 0.5236(3) 0.3672(3) 0.9723(2) 0.0727(12) Uiso 1.000000 R
C40 C 0.6007(4) 0.2920(3) 0.8129(2) 0.0734(14) Uani 1.000000 .
H40a H 0.5284(4) 0.2969(3) 0.7760(2) 0.0880(16) Uiso 1.000000 R
H40b H 0.6695(4) 0.3256(3) 0.7910(2) 0.0880(16) Uiso 1.000000 R
C41 C 0.5875(3) 0.1651(3) 0.81358(18) 0.0421(8) Uani 1.000000 .
H41a H 0.5229(3) 0.1318(3) 0.83939(18) 0.0505(9) Uiso 1.000000 R
H41b H 0.6625(3) 0.1582(3) 0.84522(18) 0.0505(9) Uiso 1.000000 R
C42 C 0.5306(3) -0.0095(2) 0.72143(18) 0.0345(7) Uani 1.000000 .
H42a H 0.6033(3) -0.0294(2) 0.74126(18) 0.0414(8) Uiso 1.000000 R
H42b H 0.4748(3) -0.0361(2) 0.75536(18) 0.0414(8) Uiso 1.000000 R
C43 C 0.4749(2) -0.0657(2) 0.63347(18) 0.0346(7) Uani 1.000000 .
H43a H 0.4686(2) -0.1465(2) 0.62550(18) 0.0416(8) Uiso 1.000000 R
H43b H 0.5240(2) -0.0302(2) 0.59801(18) 0.0416(8) Uiso 1.000000 R
C44 C 0.2848(3) -0.1266(2) 0.53739(17) 0.0368(7) Uani 1.000000 .
H44a H 0.3208(3) -0.1117(2) 0.49068(17) 0.0442(9) Uiso 1.000000 R
H44b H 0.2729(3) -0.2063(2) 0.54123(17) 0.0442(9) Uiso 1.000000 R
C45 C 0.1670(3) -0.1038(2) 0.52385(16) 0.0334(7) Uani 1.000000 .
H45a H 0.1803(3) -0.0244(2) 0.51846(16) 0.0401(8) Uiso 1.000000 R
H45b H 0.1133(3) -0.1527(2) 0.47136(16) 0.0401(8) Uiso 1.000000 R
C46 C 0.1071(2) -0.1249(2) 0.59350(16) 0.0305(7) Uani 1.000000 .
H46a H 0.0838(2) -0.2065(2) 0.59375(16) 0.0367(8) Uiso 1.000000 R
H46b H 0.1651(2) -0.0845(2) 0.64677(16) 0.0367(8) Uiso 1.000000 R
C47 C -0.0027(3) -0.0874(2) 0.58710(17) 0.0340(7) Uani 1.000000 .
H47a H 0.0211(3) -0.0048(2) 0.59105(17) 0.0409(8) Uiso 1.000000 R
H47b H -0.0588(3) -0.1238(2) 0.53239(17) 0.0409(8) Uiso 1.000000 R
C48 C -0.0656(3) -0.1170(2) 0.65450(18) 0.0388(7) Uani 1.000000 .
H48a H -0.0894(3) -0.1998(2) 0.64994(18) 0.0465(9) Uiso 1.000000 R
H48b H -0.0084(3) -0.0817(2) 0.70894(18) 0.0465(9) Uiso 1.000000 R
C49 C -0.1753(3) -0.0802(2) 0.65185(19) 0.0398(7) Uani 1.000000 .
H49a H -0.2231(3) -0.0993(2) 0.59383(19) 0.0477(9) Uiso 1.000000 R
H49b H -0.2244(3) -0.1241(2) 0.68391(19) 0.0477(9) Uiso 1.000000 R
C50 C -0.1497(2) 0.0450(2) 0.68553(16) 0.0330(7) Uani 1.000000 .
H50a H -0.0844(2) 0.0897(2) 0.66487(16) 0.0396(8) Uiso 1.000000 R
H50b H -0.2213(2) 0.0662(2) 0.66496(16) 0.0396(8) Uiso 1.000000 R
C51 C -0.1155(3) 0.0730(2) 0.77840(16) 0.0318(7) Uani 1.000000 .
H51a H -0.0454(3) 0.0499(2) 0.79942(16) 0.0381(8) Uiso 1.000000 R
H51b H -0.1819(3) 0.0311(2) 0.79947(16) 0.0381(8) Uiso 1.000000 R

loop_
_atom_site_aniso_label
_atom_site_aniso_U_11
_atom_site_aniso_U_22
_atom_site_aniso_U_33
_atom_site_aniso_U_12
_atom_site_aniso_U_13
_atom_site_aniso_U_23
O1 0.0621(16) 0.0500(14) 0.0628(16) 0.0067(12) 0.0453(14) 0.0018(12)
O2 0.0565(14) 0.0338(12) 0.0520(13) 0.0212(11) 0.0322(11) 0.0078(10)
O3 0.0503(15) 0.0512(14) 0.0450(14) 0.0258(12) 0.0070(12) -0.0051(11)
O4 0.0444(13) 0.0435(12) 0.0491(13) 0.0289(11) 0.0134(11) 0.0089(10)
O5 0.0539(14) 0.0699(15) 0.0513(13) 0.0473(13) 0.0305(11) 0.0413(12)
O6 0.0458(12) 0.0433(12) 0.0290(11) 0.0234(10) 0.0237(10) 0.0148(9)
N1 0.0213(12) 0.0188(11) 0.0196(11) 0.0079(9) 0.0067(9) 0.0046(9)
N2 0.0230(12) 0.0210(11) 0.0205(11) 0.0066(9) 0.0062(9) 0.0046(9)
C1 0.051(2) 0.075(3) 0.079(3) 0.019(2) 0.015(2) -0.030(2)
C2 0.077(3) 0.0419(19) 0.058(2) 0.0339(19) 0.037(2) 0.0047(17)
C3 0.0309(17) 0.0367(17) 0.0302(16) 0.0120(14) 0.0115(14) 0.0074(13)
C4 0.0263(15) 0.0326(16) 0.0260(15) 0.0095(13) 0.0086(12) 0.0067(12)
C5 0.0291(16) 0.0261(15) 0.0294(15) 0.0078(13) 0.0086(13) 0.0058(12)
C6 0.0236(15) 0.0285(15) 0.0278(15) 0.0061(12) 0.0120(12) 0.0080(12)
C7 0.0253(15) 0.0267(14) 0.0158(13) 0.0090(12) 0.0047(11) 0.0067(11)
C8 0.0311(16) 0.0255(15) 0.0242(14) 0.0046(12) 0.0086(12) 0.0061(12)
C9 0.0330(17) 0.0362(17) 0.0285(16) 0.0071(14) 0.0157(13) 0.0092(13)
C10 0.0219(14) 0.0214(13) 0.0222(14) 0.0026(11) 0.0066(11) 0.0058(11)
C11 0.0187(14) 0.0171(13) 0.0225(14) 0.0011(11) 0.0049(11) 0.0051(11)
C12 0.0189(14) 0.0210(13) 0.0204(14) 0.0029(11) 0.0042(11) 0.0050(11)
C13 0.0206(14) 0.0229(14) 0.0251(14) 0.0048(11) 0.0061(11) 0.0071(11)
C14 0.0341(17) 0.0254(15) 0.0292(16) 0.0094(13) 0.0081(13) 0.0122(12)
C15 0.0324(16) 0.0315(15) 0.0223(14) 0.0098(13) 0.0087(12) 0.0109(12)
C16 0.0257(15) 0.0217(14) 0.0277(15) 0.0070(12) 0.0092(12) 0.0106(12)
C17 0.0263(16) 0.0274(15) 0.0352(16) 0.0112(13) 0.0074(13) 0.0076(13)
C18 0.0337(17) 0.0280(15) 0.0314(16) 0.0104(13) 0.0041(13) 0.0033(13)
C19 0.0337(17) 0.0225(14) 0.0358(16) 0.0114(13) 0.0122(14) 0.0087(12)
C20 0.0295(16) 0.0300(15) 0.0395(17) 0.0148(13) 0.0080(13) 0.0139(14)
C21 0.0322(16) 0.0256(15) 0.0285(15) 0.0104(13) 0.0054(13) 0.0102(12)
C22 0.0334(18) 0.0274(16) 0.0418(19) 0.0102(14) 0.0103(15) 0.0085(14)
C23 0.046(2) 0.0398(18) 0.054(2) 0.0244(16) 0.0226(17) 0.0097(16)
C24 0.067(3) 0.055(2) 0.085(3) 0.028(2) 0.044(2) 0.025(2)
C25 0.0179(13) 0.0215(13) 0.0190(13) 0.0032(11) 0.0043(11) 0.0027(11)
C26 0.0212(14) 0.0191(13) 0.0180(13) 0.0038(11) 0.0046(11) 0.0028(11)
C27 0.0235(15) 0.0308(15) 0.0208(14) 0.0091(12) 0.0092(11) 0.0059(12)
C28 0.0257(15) 0.0336(16) 0.0282(15) 0.0160(13) 0.0066(12) 0.0110(13)
C29 0.051(2) 0.059(2) 0.052(2) 0.0335(18) 0.0196(17) 0.0388(18)
C30 0.0305(16) 0.0312(15) 0.0215(14) 0.0104(13) 0.0070(12) 0.0106(12)
C31 0.0266(15) 0.0254(14) 0.0192(14) 0.0061(12) 0.0090(12) 0.0035(11)
C32 0.0245(15) 0.0206(13) 0.0195(13) 0.0080(11) 0.0050(11) 0.0006(11)
C33 0.048(2) 0.053(2) 0.0415(19) 0.0286(17) 0.0281(16) 0.0183(16)
O7 0.0393(12) 0.0379(11) 0.0256(10) 0.0111(9) 0.0045(9) 0.0061(9)
O8 0.0364(12) 0.0274(10) 0.0342(11) 0.0043(9) 0.0124(9) 0.0007(9)
O9 0.0382(13) 0.0354(12) 0.0543(14) 0.0008(10) 0.0164(11) 0.0074(10)
O10 0.0444(15) 0.0776(18) 0.0677(18) -0.0096(13) 0.0202(13) -0.0130(14)
O11 0.0323(11) 0.0381(12) 0.0304(11) 0.0046(9) 0.0081(9) 0.0072(9)
O12 0.0288(11) 0.0354(11) 0.0354(11) 0.0135(9) 0.0041(9) -0.0018(9)
C34 0.0260(16) 0.0493(18) 0.0231(15) 0.0075(14) 0.0087(12) 0.0057(13)
C35 0.0310(17) 0.0487(19) 0.0303(16) 0.0149(15) 0.0093(13) -0.0013(14)
C36 0.051(2) 0.0229(15) 0.0380(18) 0.0058(14) 0.0052(15) -0.0000(13)
C37 0.052(2) 0.0251(16) 0.049(2) -0.0035(15) 0.0145(17) 0.0070(15)
C38 0.045(2) 0.041(2) 0.083(3) -0.0091(17) 0.033(2) -0.0002(19)
C39 0.031(2) 0.062(2) 0.074(3) -0.0001(18) 0.0179(19) -0.007(2)
C40 0.068(3) 0.079(3) 0.034(2) -0.037(2) 0.0301(19) -0.0134(19)
C41 0.0320(18) 0.053(2) 0.0340(17) 0.0053(15) 0.0093(14) 0.0030(15)
C42 0.0283(16) 0.0389(17) 0.0411(18) 0.0149(14) 0.0096(14) 0.0142(14)
C43 0.0328(17) 0.0366(17) 0.0420(18) 0.0163(14) 0.0155(14) 0.0122(14)
C44 0.0418(19) 0.0376(17) 0.0285(16) 0.0120(15) 0.0082(14) 0.0010(13)
C45 0.0365(18) 0.0364(17) 0.0231(15) 0.0103(14) 0.0031(13) 0.0016(13)
C46 0.0333(17) 0.0300(15) 0.0245(15) 0.0076(13) 0.0041(13) 0.0035(12)
C47 0.0382(18) 0.0335(16) 0.0250(15) 0.0082(14) 0.0028(13) 0.0031(13)
C48 0.0408(19) 0.0338(17) 0.0373(18) 0.0043(14) 0.0113(15) 0.0071(14)
C49 0.0318(17) 0.0413(18) 0.0356(17) -0.0020(14) 0.0089(14) 0.0022(14)
C50 0.0256(16) 0.0411(17) 0.0295(16) 0.0067(13) 0.0067(13) 0.0070(13)
C51 0.0295(16) 0.0337(16) 0.0291(15) 0.0035(13) 0.0077(13) 0.0100(13)

loop_
_atom_type_symbol
_atom_type_scat_dispersion_real
_atom_type_scat_dispersion_imag
_atom_type_scat_Cromer_Mann_a1
_atom_type_scat_Cromer_Mann_a2
_atom_type_scat_Cromer_Mann_a3
_atom_type_scat_Cromer_Mann_a4
_atom_type_scat_Cromer_Mann_b1
_atom_type_scat_Cromer_Mann_b2
_atom_type_scat_Cromer_Mann_b3
_atom_type_scat_Cromer_Mann_b4
_atom_type_scat_Cromer_Mann_c
_atom_type_scat_source
_atom_type_scat_dispersion_source
H 0.00000 0.00000 0.49300 0.32291 0.14019 0.04081 10.51090 26.12570 3.14236 57.79970 0.0030380000826 'International Tables Volume C Table 6.1.1.4 (pp. 500-502)' 'Henke, Gullikson and Davis, At. Data and Nucl. Data Tables, 1993, 54, 2'
C 0.01920 0.00962 2.31000 1.02000 1.58860 0.86500 20.84390 10.20750 0.56870 51.65120 0.215599998832 'International Tables Volume C Table 6.1.1.4 (pp. 500-502)' 'Henke, Gullikson and Davis, At. Data and Nucl. Data Tables, 1993, 54, 2'
O 0.05239 0.03376 3.04850 2.28680 1.54630 0.86700 13.27710 5.70110 0.32390 32.90890 0.250800013542 'International Tables Volume C Table 6.1.1.4 (pp. 500-502)' 'Henke, Gullikson and Davis, At. Data and Nucl. Data Tables, 1993, 54, 2'
N 0.03256 0.01839 12.21260 3.13220 2.01250 1.16630 0.00570 9.89330 28.99750 0.58260 -11.5290002823 'International Tables Volume C Table 6.1.1.4 (pp. 500-502)' 'Henke, Gullikson and Davis, At. Data and Nucl. Data Tables, 1993, 54, 2'

loop_
_geom_angle_atom_site_label_1
_geom_angle_atom_site_label_2
_geom_angle_atom_site_label_3
_geom_angle
_geom_angle_site_symmetry_1
_geom_angle_site_symmetry_3
_geom_angle_publ_flag
C3 O2 C2 116.0(2) . . ?
C23 O4 C22 115.9(2) . . ?
C29 O5 C28 117.6(2) . . ?
C33 O6 C31 117.9(2) . . ?
C11 N1 H1 126.46(13) . . ?
C25 N1 H1 126.46(13) . . ?
C25 N1 C11 107.08(19) . . ?
C25 N2 C12 104.94(19) . . ?
H1b C1 H1a 109.5 . . ?
H1c C1 H1a 109.5 . . ?
H1c C1 H1b 109.5 . . ?
C2 C1 H1a 109.5 . . ?
C2 C1 H1b 109.5 . . ?
C2 C1 H1c 109.5 . . ?
C1 C2 O2 111.4(3) . . ?
H2a C2 O2 109.34(16) . . ?
H2a C2 C1 109.3(2) . . ?
H2b C2 O2 109.34(17) . . ?
H2b C2 C1 109.3(2) . . ?
H2b C2 H2a 108.0 . . ?
O2 C3 O1 123.2(3) . . ?
C4 C3 O1 124.4(3) . . ?
C4 C3 O2 112.4(2) . . ?
C5 C4 C3 122.9(2) . . ?
C9 C4 C3 118.1(2) . . ?
C9 C4 C5 119.1(2) . . ?
H5 C5 C4 119.88(16) . . ?
C6 C5 C4 120.2(2) . . ?
C6 C5 H5 119.88(15) . . ?
H6 C6 C5 119.54(15) . . ?
C7 C6 C5 120.9(2) . . ?
C7 C6 H6 119.54(15) . . ?
C8 C7 C6 118.3(2) . . ?
C10 C7 C6 121.8(2) . . ?
C10 C7 C8 119.9(2) . . ?
H8 C8 C7 119.55(15) . . ?
C9 C8 C7 120.9(2) . . ?
C9 C8 H8 119.55(16) . . ?
C8 C9 C4 120.5(2) . . ?
H9 C9 C4 119.73(15) . . ?
H9 C9 C8 119.73(16) . . ?
C11 C10 C7 125.0(2) . . ?
C15 C10 C7 120.1(2) . . ?
C15 C10 C11 115.0(2) . . ?
C10 C11 N1 132.8(2) . . ?
C12 C11 N1 104.8(2) . . ?
C12 C11 C10 122.4(2) . . ?
C11 C12 N2 110.5(2) . . ?
C13 C12 N2 128.3(2) . . ?
C13 C12 C11 121.2(2) . . ?
C14 C13 C12 116.2(2) . . ?
C16 C13 C12 120.8(2) . . ?
C16 C13 C14 123.0(2) . . ?
H14 C14 C13 119.05(15) . . ?
C15 C14 C13 121.9(2) . . ?
C15 C14 H14 119.05(15) . . ?
C14 C15 C10 123.4(2) . . ?
H15 C15 C10 118.32(15) . . ?
H15 C15 C14 118.32(15) . . ?
C17 C16 C13 118.8(2) . . ?
C21 C16 C13 122.3(2) . . ?
C21 C16 C17 118.8(2) . . ?
H17 C17 C16 119.65(15) . . ?
C18 C17 C16 120.7(3) . . ?
C18 C17 H17 119.65(17) . . ?
H18 C18 C17 119.69(17) . . ?
C19 C18 C17 120.6(3) . . ?
C19 C18 H18 119.69(16) . . ?
C20 C19 C18 119.0(2) . . ?
C22 C19 C18 117.6(3) . . ?
C22 C19 C20 123.4(3) . . ?
H20 C20 C19 119.85(16) . . ?
C21 C20 C19 120.3(3) . . ?
C21 C20 H20 119.85(16) . . ?
C20 C21 C16 120.6(3) . . ?
H21 C21 C16 119.70(16) . . ?
H21 C21 C20 119.70(16) . . ?
O4 C22 O3 123.7(3) . . ?
C19 C22 O3 123.3(3) . . ?
C19 C22 O4 113.0(3) . . ?
H23a C23 O4 109.35(16) . . ?
H23b C23 O4 109.35(15) . . ?
H23b C23 H23a 108.0 . . ?
C24 C23 O4 111.4(2) . . ?
C24 C23 H23a 109.3(2) . . ?
C24 C23 H23b 109.35(19) . . ?
H24a C24 C23 109.5 . . ?
H24b C24 C23 109.5 . . ?
H24b C24 H24a 109.5 . . ?
H24c C24 C23 109.5 . . ?
H24c C24 H24a 109.5 . . ?
H24c C24 H24b 109.5 . . ?
N2 C25 N1 112.7(2) . . ?
C26 C25 N1 123.2(2) . . ?
C26 C25 N2 124.1(2) . . ?
C27 C26 C25 120.7(2) . . ?
C32 C26 C25 118.5(2) . . ?
C32 C26 C27 120.7(2) . . ?
H27 C27 C26 120.55(14) . . ?
C28 C27 C26 118.9(2) . . ?
C28 C27 H27 120.55(15) . . ?
C27 C28 O5 115.2(2) . . ?
C30 C28 O5 123.7(2) . . ?
C30 C28 C27 121.1(2) . . ?
H29a C29 O5 109.5 . . ?
H29b C29 O5 109.5 . . ?
H29b C29 H29a 109.5 . . ?
H29c C29 O5 109.5 . . ?
H29c C29 H29a 109.5 . . ?
H29c C29 H29b 109.5 . . ?
H30 C30 C28 120.41(15) . . ?
C31 C30 C28 119.2(2) . . ?
C31 C30 H30 120.41(15) . . ?
C30 C31 O6 113.1(2) . . ?
C32 C31 O6 125.6(2) . . ?
C32 C31 C30 121.3(2) . . ?
C31 C32 C26 118.8(2) . . ?
H32 C32 C26 120.62(14) . . ?
H32 C32 C31 120.62(15) . . ?
H33a C33 O6 109.5 . . ?
H33b C33 O6 109.5 . . ?
H33b C33 H33a 109.5 . . ?
H33c C33 O6 109.5 . . ?
H33c C33 H33a 109.5 . . ?
H33c C33 H33b 109.5 . . ?
C51 O7 C34 113.2(2) . . ?
C36 O8 C35 113.4(2) . . ?
C38 O9 C37 113.9(2) . . ?
C40 O10 C39 113.2(3) . . ?
C42 O11 C41 112.3(2) . . ?
C44 O12 C43 114.6(2) . . ?
H34a C34 O7 109.83(14) . . ?
H34b C34 O7 109.83(14) . . ?
H34b C34 H34a 108.3 . . ?
C35 C34 O7 109.3(2) . . ?
C35 C34 H34a 109.83(15) . . ?
C35 C34 H34b 109.83(16) . . ?
C34 C35 O8 107.8(2) . . ?
H35a C35 O8 110.14(14) . . ?
H35a C35 C34 110.14(15) . . ?
H35b C35 O8 110.14(14) . . ?
H35b C35 C34 110.14(16) . . ?
H35b C35 H35a 108.5 . . ?
H36a C36 O8 110.08(15) . . ?
H36b C36 O8 110.08(14) . . ?
H36b C36 H36a 108.4 . . ?
C37 C36 O8 108.1(2) . . ?
C37 C36 H36a 110.08(17) . . ?
C37 C36 H36b 110.08(18) . . ?
C36 C37 O9 108.8(2) . . ?
H37a C37 O9 109.92(15) . . ?
H37a C37 C36 109.92(16) . . ?
H37b C37 O9 109.92(16) . . ?
H37b C37 C36 109.92(18) . . ?
H37b C37 H37a 108.3 . . ?
H38a C38 O9 110.35(19) . . ?
H38b C38 O9 110.35(16) . . ?
H38b C38 H38a 108.6 . . ?
C39 C38 O9 106.9(3) . . ?
C39 C38 H38a 110.3(2) . . ?
C39 C38 H38b 110.35(18) . . ?
C38 C39 O10 114.1(3) . . ?
H39a C39 O10 108.72(18) . . ?
H39a C39 C38 108.72(19) . . ?
H39b C39 O10 108.72(19) . . ?
H39b C39 C38 108.7(2) . . ?
H39b C39 H39a 107.6 . . ?
H40a C40 O10 109.4(2) . . ?
H40b C40 O10 109.42(17) . . ?
H40b C40 H40a 108.0 . . ?
C41 C40 O10 111.1(3) . . ?
C41 C40 H40a 109.42(19) . . ?
C41 C40 H40b 109.42(17) . . ?
C40 C41 O11 106.6(2) . . ?
H41a C41 O11 110.40(15) . . ?
H41a C41 C40 110.40(17) . . ?
H41b C41 O11 110.40(15) . . ?
H41b C41 C40 110.40(19) . . ?
H41b C41 H41a 108.6 . . ?
H42a C42 O11 109.62(14) . . ?
H42b C42 O11 109.62(14) . . ?
H42b C42 H42a 108.1 . . ?
C43 C42 O11 110.2(2) . . ?
C43 C42 H42a 109.62(15) . . ?
C43 C42 H42b 109.62(16) . . ?
C42 C43 O12 108.1(2) . . ?
H43a C43 O12 110.08(14) . . ?
H43a C43 C42 110.08(15) . . ?
H43b C43 O12 110.08(14) . . ?
H43b C43 C42 110.08(16) . . ?
H43b C43 H43a 108.4 . . ?
H44a C44 O12 110.17(14) . . ?
H44b C44 O12 110.17(14) . . ?
H44b C44 H44a 108.5 . . ?
C45 C44 O12 107.7(2) . . ?
C45 C44 H44a 110.17(15) . . ?
C45 C44 H44b 110.17(16) . . ?
H45a C45 C44 109.00(16) . . ?
H45b C45 C44 109.00(15) . . ?
H45b C45 H45a 107.8 . . ?
C46 C45 C44 112.9(2) . . ?
C46 C45 H45a 109.00(15) . . ?
C46 C45 H45b 109.00(15) . . ?
H46a C46 C45 108.82(15) . . ?
H46b C46 C45 108.82(15) . . ?
H46b C46 H46a 107.7 . . ?
C47 C46 C45 113.7(2) . . ?
C47 C46 H46a 108.82(15) . . ?
C47 C46 H46b 108.82(15) . . ?
H47a C47 C46 109.12(15) . . ?
H47b C47 C46 109.12(15) . . ?
H47b C47 H47a 107.9 . . ?
C48 C47 C46 112.4(2) . . ?
C48 C47 H47a 109.12(16) . . ?
C48 C47 H47b 109.12(16) . . ?
H48a C48 C47 108.58(16) . . ?
H48b C48 C47 108.58(16) . . ?
H48b C48 H48a 107.6 . . ?
C49 C48 C47 114.7(2) . . ?
C49 C48 H48a 108.58(16) . . ?
C49 C48 H48b 108.58(16) . . ?
H49a C49 C48 108.52(16) . . ?
H49b C49 C48 108.52(16) . . ?
H49b C49 H49a 107.5 . . ?
C50 C49 C48 115.0(2) . . ?
C50 C49 H49a 108.52(16) . . ?
C50 C49 H49b 108.52(15) . . ?
H50a C50 C49 109.26(15) . . ?
H50b C50 C49 109.26(16) . . ?
H50b C50 H50a 107.9 . . ?
C51 C50 C49 111.8(2) . . ?
C51 C50 H50a 109.26(15) . . ?
C51 C50 H50b 109.26(16) . . ?
C50 C51 O7 109.9(2) . . ?
H51a C51 O7 109.68(14) . . ?
H51a C51 C50 109.68(16) . . ?
H51b C51 O7 109.68(13) . . ?
H51b C51 C50 109.68(15) . . ?
H51b C51 H51a 108.2 . . ?

loop_
_geom_bond_atom_site_label_1
_geom_bond_atom_site_label_2
_geom_bond_distance
_geom_bond_site_symmetry_2
_geom_bond_publ_flag
O1 C3 1.200(3) . ?
O2 C2 1.458(3) . ?
O2 C3 1.339(3) . ?
O3 C22 1.209(3) . ?
O4 C22 1.329(3) . ?
O4 C23 1.458(3) . ?
O5 C28 1.371(3) . ?
O5 C29 1.423(3) . ?
O6 C31 1.367(3) . ?
O6 C33 1.418(3) . ?
N1 H1 0.8800 . ?
N1 C11 1.383(3) . ?
N1 C25 1.375(3) . ?
N2 C12 1.384(3) . ?
N2 C25 1.324(3) . ?
C1 H1a 0.9800 . ?
C1 H1b 0.9800 . ?
C1 H1c 0.9800 . ?
C1 C2 1.475(5) . ?
C2 H2a 0.9900 . ?
C2 H2b 0.9900 . ?
C3 C4 1.485(4) . ?
C4 C5 1.393(4) . ?
C4 C9 1.388(4) . ?
C5 H5 0.9500 . ?
C5 C6 1.383(4) . ?
C6 H6 0.9500 . ?
C6 C7 1.393(3) . ?
C7 C8 1.397(3) . ?
C7 C10 1.480(3) . ?
C8 H8 0.9500 . ?
C8 C9 1.377(4) . ?
C9 H9 0.9500 . ?
C10 C11 1.402(3) . ?
C10 C15 1.390(3) . ?
C11 C12 1.409(3) . ?
C12 C13 1.408(3) . ?
C13 C14 1.385(4) . ?
C13 C16 1.483(4) . ?
C14 H14 0.9500 . ?
C14 C15 1.393(4) . ?
C15 H15 0.9500 . ?
C16 C17 1.393(4) . ?
C16 C21 1.392(4) . ?
C17 H17 0.9500 . ?
C17 C18 1.375(4) . ?
C18 H18 0.9500 . ?
C18 C19 1.394(4) . ?
C19 C20 1.392(4) . ?
C19 C22 1.488(4) . ?
C20 H20 0.9500 . ?
C20 C21 1.386(4) . ?
C21 H21 0.9500 . ?
C23 H23a 0.9900 . ?
C23 H23b 0.9900 . ?
C23 C24 1.495(4) . ?
C24 H24a 0.9800 . ?
C24 H24b 0.9800 . ?
C24 H24c 0.9800 . ?
C25 C26 1.470(3) . ?
C26 C27 1.386(3) . ?
C26 C32 1.401(3) . ?
C27 H27 0.9500 . ?
C27 C28 1.395(3) . ?
C28 C30 1.374(4) . ?
C29 H29a 0.9800 . ?
C29 H29b 0.9800 . ?
C29 H29c 0.9800 . ?
C30 H30 0.9500 . ?
C30 C31 1.390(4) . ?
C31 C32 1.379(3) . ?
C32 H32 0.9500 . ?
C33 H33a 0.9800 . ?
C33 H33b 0.9800 . ?
C33 H33c 0.9800 . ?
O7 C34 1.417(3) . ?
O7 C51 1.427(3) . ?
O8 C35 1.427(3) . ?
O8 C36 1.428(3) . ?
O9 C37 1.424(4) . ?
O9 C38 1.417(4) . ?
O10 C39 1.410(4) . ?
O10 C40 1.377(4) . ?
O11 C41 1.410(3) . ?
O11 C42 1.421(3) . ?
O12 C43 1.417(3) . ?
O12 C44 1.414(3) . ?
C34 H34a 0.9900 . ?
C34 H34b 0.9900 . ?
C34 C35 1.488(4) . ?
C35 H35a 0.9900 . ?
C35 H35b 0.9900 . ?
C36 H36a 0.9900 . ?
C36 H36b 0.9900 . ?
C36 C37 1.486(4) . ?
C37 H37a 0.9900 . ?
C37 H37b 0.9900 . ?
C38 H38a 0.9900 . ?
C38 H38b 0.9900 . ?
C38 C39 1.512(5) . ?
C39 H39a 0.9900 . ?
C39 H39b 0.9900 . ?
C40 H40a 0.9900 . ?
C40 H40b 0.9900 . ?
C40 C41 1.568(5) . ?
C41 H41a 0.9900 . ?
C41 H41b 0.9900 . ?
C42 H42a 0.9900 . ?
C42 H42b 0.9900 . ?
C42 C43 1.484(4) . ?
C43 H43a 0.9900 . ?
C43 H43b 0.9900 . ?
C44 H44a 0.9900 . ?
C44 H44b 0.9900 . ?
C44 C45 1.514(4) . ?
C45 H45a 0.9900 . ?
C45 H45b 0.9900 . ?
C45 C46 1.518(4) . ?
C46 H46a 0.9900 . ?
C46 H46b 0.9900 . ?
C46 C47 1.523(4) . ?
C47 H47a 0.9900 . ?
C47 H47b 0.9900 . ?
C47 C48 1.524(4) . ?
C48 H48a 0.9900 . ?
C48 H48b 0.9900 . ?
C48 C49 1.523(4) . ?
C49 H49a 0.9900 . ?
C49 H49b 0.9900 . ?
C49 C50 1.526(4) . ?
C50 H50a 0.9900 . ?
C50 H50b 0.9900 . ?
C50 C51 1.503(4) . ?
C51 H51a 0.9900 . ?
C51 H51b 0.9900 . ?

loop_
_geom_torsion_atom_site_label_1
_geom_torsion_atom_site_label_2
_geom_torsion_atom_site_label_3
_geom_torsion_atom_site_label_4
_geom_torsion
_geom_torsion_site_symmetry_1
_geom_torsion_site_symmetry_2
_geom_torsion_site_symmetry_3
_geom_torsion_site_symmetry_4
_geom_torsion_publ_flag
O1 C3 O2 C2 -2.2(4) . . . . ?
O1 C3 C4 C5 -176.4(3) . . . . ?
O1 C3 C4 C9 3.4(4) . . . . ?
O2 C3 C4 C5 2.8(3) . . . . ?
O2 C3 C4 C9 -177.4(2) . . . . ?
O3 C22 O4 C23 1.1(4) . . . . ?
O3 C22 C19 C18 8.1(3) . . . . ?
O3 C22 C19 C20 -169.3(3) . . . . ?
O4 C22 C19 C18 -171.8(2) . . . . ?
O4 C22 C19 C20 10.7(3) . . . . ?
O5 C28 C27 C26 -179.7(2) . . . . ?
O5 C28 C30 C31 179.5(3) . . . . ?
O6 C31 C30 C28 -178.7(2) . . . . ?
O6 C31 C32 C26 177.6(3) . . . . ?
N1 C11 C10 C7 -0.9(3) . . . . ?
N1 C11 C10 C15 180.0(3) . . . . ?
N1 C11 C12 N2 1.9(2) . . . . ?
N1 C11 C12 C13 -179.62(18) . . . . ?
N1 C25 N2 C12 -0.3(2) . . . . ?
N1 C25 C26 C27 -25.2(3) . . . . ?
N1 C25 C26 C32 153.4(2) . . . . ?
N2 C12 C11 C10 -178.55(19) . . . . ?
N2 C12 C13 C14 177.4(3) . . . . ?
N2 C12 C13 C16 -3.4(3) . . . . ?
N2 C25 C26 C27 157.4(2) . . . . ?
N2 C25 C26 C32 -23.9(3) . . . . ?
C3 C4 C5 C6 178.6(3) . . . . ?
C3 C4 C9 C8 -178.0(2) . . . . ?
C4 C5 C6 C7 -1.1(3) . . . . ?
C4 C9 C8 C7 -0.2(3) . . . . ?
C5 C6 C7 C8 2.6(3) . . . . ?
C5 C6 C7 C10 -174.6(2) . . . . ?
C6 C7 C8 C9 -2.0(3) . . . . ?
C6 C7 C10 C11 -52.4(3) . . . . ?
C6 C7 C10 C15 126.6(3) . . . . ?
C7 C10 C11 C12 179.6(2) . . . . ?
C7 C10 C15 C14 -179.3(2) . . . . ?
C10 C11 C12 C13 -0.0(3) . . . . ?
C10 C15 C14 C13 -0.7(3) . . . . ?
C11 C12 C13 C14 -0.8(3) . . . . ?
C11 C12 C13 C16 178.3(2) . . . . ?
C12 C13 C14 C15 1.1(3) . . . . ?
C12 C13 C16 C17 -51.5(3) . . . . ?
C12 C13 C16 C21 126.3(2) . . . . ?
C13 C16 C17 C18 175.5(2) . . . . ?
C13 C16 C21 C20 -175.2(2) . . . . ?
C16 C17 C18 C19 0.4(3) . . . . ?
C16 C21 C20 C19 -0.7(3) . . . . ?
C17 C18 C19 C20 1.6(3) . . . . ?
C17 C18 C19 C22 -176.0(3) . . . . ?
C18 C19 C20 C21 -1.4(3) . . . . ?
C25 C26 C27 C28 177.9(2) . . . . ?
C25 C26 C32 C31 -176.7(2) . . . . ?
C26 C27 C28 C30 -0.5(3) . . . . ?
C26 C32 C31 C30 -2.1(3) . . . . ?
C27 C28 C30 C31 0.3(3) . . . . ?
C28 C30 C31 C32 1.0(3) . . . . ?
O7 C34 C35 O8 -63.5(2) . . . . ?
O7 C51 C50 C49 178.0(2) . . . . ?
O8 C36 C37 O9 -61.2(2) . . . . ?
O9 C38 C39 O10 -172.8(2) . . . . ?
O10 C40 C41 O11 174.6(3) . . . . ?
O11 C42 C43 O12 -70.7(2) . . . . ?
O12 C44 C45 C46 -59.7(2) . . . . ?
C44 C45 C46 C47 172.1(2) . . . . ?
C45 C46 C47 C48 176.1(2) . . . . ?
C46 C47 C48 C49 179.3(2) . . . . ?
C47 C48 C49 C50 -77.3(3) . . . . ?
C48 C49 C50 C51 -77.7(3) . . . . ?
